data_2218037
loop_
_publ_author_name
'Tai, Xi-Shi'
'Feng, Yi-Min'
'Zhang, Hua-Xiang'

_publ_section_title
;
 Bis[2-acetyl-3-methylpyrazine (2-hydroxybenzoyl)hydrazonato]zinc(II)
 monohydrate
;
_journal_coeditor_code AT2559
_journal_issue 5
_journal_name_full 'Acta Crystallographica Section E'
_journal_page_first m656
_journal_paper_doi 10.1107/S1600536808009707
_journal_volume 64
_journal_year 2008
_chemical_formula_iupac '[Zn (C14 H13 N4 O2)2] , H2 O'
_chemical_formula_moiety 'C28 H26 N8 O4 Zn , H2 O'
_chemical_formula_sum 'C28 H28 N8 O5 Zn'
_chemical_formula_weight 621.95
_chemical_name_systematic
;Bis[2-acetyl-3-methylpyrazine (2-hydroxybenzoyl)hydrazonato]zinc(II)
 monohydrate
;
_space_group_IT_number 14
_symmetry_cell_setting monoclinic
_symmetry_space_group_name_Hall '-P 2yn'
_symmetry_space_group_name_H-M 'P 1 21/n 1'
_atom_sites_solution_hydrogens geom
_atom_sites_solution_primary direct
_atom_sites_solution_secondary difmap
_audit_creation_method SHELXL97
_cell_angle_alpha 90.00
_cell_angle_beta 106.402(2)
_cell_angle_gamma 90.00
_cell_formula_units_Z 4
_cell_length_a 9.3794(10)
_cell_length_b 22.814(2)
_cell_length_c 13.9407(14)
_cell_measurement_reflns_used 2538
_cell_measurement_temperature 298(2)
_cell_measurement_theta_max 22.364
_cell_measurement_theta_min 2.349
_cell_volume 2861.7(5)
_computing_cell_refinement 'SAINT (Bruker, 2000)'
_computing_data_collection 'SMART (Bruker, 2000)'
_computing_data_reduction 'SAINT (Bruker, 2000)'
_computing_molecular_graphics 'SHELXTL (Sheldrick, 2008)'
_computing_publication_material 'SHELXTL (Sheldrick, 2008)'
_computing_structure_refinement 'SHELXL97 (Sheldrick, 2008)'
_computing_structure_solution 'SHELXS97 (Sheldrick, 2008)'
_diffrn_ambient_temperature 298(2)
_diffrn_measured_fraction_theta_full 0.999
_diffrn_measured_fraction_theta_max 0.999
_diffrn_measurement_device_type 'Bruker SMART CCD area-detector'
_diffrn_measurement_method '\f and \w'
_diffrn_radiation_monochromator graphite
_diffrn_radiation_source 'fine-focus sealed tube'
_diffrn_radiation_type MoK\a
_diffrn_radiation_wavelength 0.71073
_diffrn_reflns_av_R_equivalents 0.0765
_diffrn_reflns_av_sigmaI/netI 0.0891
_diffrn_reflns_limit_h_max 11
_diffrn_reflns_limit_h_min -9
_diffrn_reflns_limit_k_max 23
_diffrn_reflns_limit_k_min -27
_diffrn_reflns_limit_l_max 16
_diffrn_reflns_limit_l_min -16
_diffrn_reflns_number 14227
_diffrn_reflns_theta_full 25.01
_diffrn_reflns_theta_max 25.01
_diffrn_reflns_theta_min 1.77
_exptl_absorpt_coefficient_mu 0.911
_exptl_absorpt_correction_T_max 0.8679
_exptl_absorpt_correction_T_min 0.7592
_exptl_absorpt_correction_type multi-scan
_exptl_absorpt_process_details '(SADABS; Bruker, 2000)'
_exptl_crystal_colour colourless
_exptl_crystal_density_diffrn 1.444
_exptl_crystal_density_method 'not measured'
_exptl_crystal_description tabular
_exptl_crystal_F_000 1288
_exptl_crystal_size_max 0.32
_exptl_crystal_size_mid 0.20
_exptl_crystal_size_min 0.16
_refine_diff_density_max 0.376
_refine_diff_density_min -0.347
_refine_ls_extinction_method none
_refine_ls_goodness_of_fit_ref 1.015
_refine_ls_hydrogen_treatment constr
_refine_ls_matrix_type full
_refine_ls_number_parameters 379
_refine_ls_number_reflns 5043
_refine_ls_number_restraints 0
_refine_ls_restrained_S_all 1.015
_refine_ls_R_factor_all 0.1098
_refine_ls_R_factor_gt 0.0472
_refine_ls_shift/su_max 0.000
_refine_ls_shift/su_mean 0.000
_refine_ls_structure_factor_coef Fsqd
_refine_ls_weighting_details 'calc w = 1/[\s^2^(Fo^2^)+(0.0366P)^2^+2.1233P] where P=(Fo^2^+2Fc^2^)/3'
_refine_ls_weighting_scheme calc
_refine_ls_wR_factor_gt 0.0985
_refine_ls_wR_factor_ref 0.1283
_reflns_number_gt 2831
_reflns_number_total 5043
_reflns_threshold_expression I>2\s(I)
_cod_data_source_file at2559.cif
_cod_data_source_block I
_cod_original_cell_volume 2861.6(5)
_cod_original_sg_symbol_H-M 'P 21/n'
_cod_database_code 2218037
_cod_database_fobs_code 2218037

loop_
_symmetry_equiv_pos_as_xyz
'x, y, z'
'-x+1/2, y+1/2, -z+1/2'
'-x, -y, -z'
'x-1/2, -y-1/2, z-1/2'

loop_
_atom_site_type_symbol
_atom_site_label
_atom_site_fract_x
_atom_site_fract_y
_atom_site_fract_z
_atom_site_U_iso_or_equiv
_atom_site_adp_type
_atom_site_calc_flag
_atom_site_refinement_flags
_atom_site_occupancy
Zn Zn1 0.09167(6) 0.14093(2) 0.53708(4) 0.04641(19) Uani d . 1
N N1 -0.0550(4) 0.24903(15) 0.5747(2) 0.0414(9) Uani d . 1
N N2 0.0653(4) 0.23093(15) 0.5435(2) 0.0402(9) Uani d . 1
N N3 0.2582(4) 0.18422(16) 0.4675(3) 0.0443(9) Uani d . 1
N N4 0.4647(4) 0.2484(2) 0.4049(3) 0.0592(11) Uani d . 1
N N5 0.2455(4) 0.02711(15) 0.5545(3) 0.0461(9) Uani d . 1
N N6 0.1370(4) 0.05900(16) 0.4881(3) 0.0441(9) Uani d . 1
N N7 -0.0643(4) 0.12679(16) 0.3845(3) 0.0453(9) Uani d . 1
N N8 -0.2259(5) 0.1065(2) 0.1898(3) 0.0636(12) Uani d . 1
O O1 -0.0809(3) 0.14991(13) 0.5998(2) 0.0559(9) Uani d . 1
O O2 -0.2266(4) 0.32101(14) 0.6299(3) 0.0695(10) Uani d . 1
H H2 -0.1514 0.3110 0.6151 0.104 Uiso calc R 1
O O3 0.2353(3) 0.10277(13) 0.6631(2) 0.0512(8) Uani d . 1
O O4 0.4380(4) -0.05320(16) 0.6118(3) 0.0852(12) Uani d . 1
H H4 0.3692 -0.0353 0.5737 0.128 Uiso calc R 1
O O5 0.7000(4) 0.3022(2) 0.3185(3) 0.1108(16) Uani d . 1
H H5A 0.6191 0.2940 0.3316 0.133 Uiso d R 1
H H5B 0.6838 0.3291 0.2746 0.133 Uiso d R 1
C C1 -0.1183(5) 0.2031(2) 0.6046(3) 0.0416(11) Uani d . 1
C C2 -0.2467(4) 0.21621(19) 0.6431(3) 0.0375(10) Uani d . 1
C C3 -0.2931(5) 0.2732(2) 0.6550(3) 0.0465(11) Uani d . 1
C C4 -0.4143(5) 0.2828(2) 0.6926(3) 0.0581(13) Uani d . 1
H H4A -0.4439 0.3208 0.7018 0.070 Uiso calc R 1
C C5 -0.4885(5) 0.2362(3) 0.7158(3) 0.0608(14) Uani d . 1
H H5 -0.5696 0.2429 0.7403 0.073 Uiso calc R 1
C C6 -0.4470(5) 0.1797(2) 0.7039(4) 0.0610(14) Uani d . 1
H H6 -0.4995 0.1483 0.7194 0.073 Uiso calc R 1
C C7 -0.3265(5) 0.1706(2) 0.6685(3) 0.0511(12) Uani d . 1
H H7 -0.2972 0.1323 0.6612 0.061 Uiso calc R 1
C C8 0.0648(5) 0.32827(19) 0.4706(3) 0.0518(12) Uani d . 1
H H8A -0.0418 0.3268 0.4508 0.078 Uiso calc R 1
H H8B 0.0985 0.3432 0.4164 0.078 Uiso calc R 1
H H8C 0.0987 0.3535 0.5276 0.078 Uiso calc R 1
C C9 0.1257(4) 0.26797(19) 0.4972(3) 0.0390(10) Uani d . 1
C C10 0.2528(4) 0.24350(19) 0.4667(3) 0.0401(10) Uani d . 1
C C11 0.3614(5) 0.2760(2) 0.4387(3) 0.0472(11) Uani d . 1
C C12 0.3827(5) 0.3412(2) 0.4497(4) 0.0720(16) Uani d . 1
H H12A 0.4853 0.3506 0.4583 0.108 Uiso calc R 1
H H12B 0.3539 0.3543 0.5070 0.108 Uiso calc R 1
H H12C 0.3224 0.3603 0.3908 0.108 Uiso calc R 1
C C13 0.4634(5) 0.1902(3) 0.4027(4) 0.0618(14) Uani d . 1
H H13 0.5317 0.1706 0.3773 0.074 Uiso calc R 1
C C14 0.3641(5) 0.1584(2) 0.4370(3) 0.0526(12) Uani d . 1
H H14 0.3711 0.1177 0.4389 0.063 Uiso calc R 1
C C15 0.2860(5) 0.0543(2) 0.6433(3) 0.0446(11) Uani d . 1
C C16 0.4033(5) 0.02364(19) 0.7213(3) 0.0447(11) Uani d . 1
C C17 0.4738(5) -0.0274(2) 0.7028(4) 0.0594(13) Uani d . 1
C C18 0.5834(6) -0.0531(2) 0.7792(4) 0.0769(17) Uani d . 1
H H18 0.6309 -0.0867 0.7664 0.092 Uiso calc R 1
C C19 0.6226(6) -0.0297(3) 0.8728(5) 0.0829(18) Uani d . 1
H H19 0.6953 -0.0479 0.9235 0.099 Uiso calc R 1
C C20 0.5561(6) 0.0201(3) 0.8929(4) 0.0797(17) Uani d . 1
H H20 0.5847 0.0364 0.9566 0.096 Uiso calc R 1
C C21 0.4463(5) 0.0461(2) 0.8181(4) 0.0611(14) Uani d . 1
H H21 0.3996 0.0795 0.8325 0.073 Uiso calc R 1
C C22 0.1358(6) -0.0146(2) 0.3624(4) 0.0896(19) Uani d . 1
H H22A 0.2133 -0.0316 0.4154 0.134 Uiso calc R 1
H H22B 0.1733 -0.0061 0.3066 0.134 Uiso calc R 1
H H22C 0.0545 -0.0417 0.3421 0.134 Uiso calc R 1
C C23 0.0833(5) 0.04049(19) 0.3982(3) 0.0436(11) Uani d . 1
C C24 -0.0357(5) 0.0788(2) 0.3363(3) 0.0440(11) Uani d . 1
C C25 -0.1161(5) 0.0696(2) 0.2352(4) 0.0555(13) Uani d . 1
C C26 -0.0901(6) 0.0220(3) 0.1688(4) 0.094(2) Uani d . 1
H H26A -0.1601 0.0257 0.1039 0.141 Uiso calc R 1
H H26B -0.1026 -0.0154 0.1969 0.141 Uiso calc R 1
H H26C 0.0091 0.0251 0.1628 0.141 Uiso calc R 1
C C27 -0.2551(5) 0.1511(2) 0.2407(4) 0.0602(14) Uani d . 1
H H27 -0.3334 0.1760 0.2103 0.072 Uiso calc R 1
C C28 -0.1727(5) 0.1623(2) 0.3385(4) 0.0517(12) Uani d . 1
H H28 -0.1940 0.1951 0.3716 0.062 Uiso calc R 1

loop_
_atom_site_aniso_label
_atom_site_aniso_U_11
_atom_site_aniso_U_22
_atom_site_aniso_U_33
_atom_site_aniso_U_12
_atom_site_aniso_U_13
_atom_site_aniso_U_23
Zn1 0.0521(3) 0.0324(3) 0.0577(3) 0.0072(3) 0.0202(3) 0.0011(3)
N1 0.040(2) 0.031(2) 0.057(2) 0.0013(17) 0.0200(18) 0.0008(18)
N2 0.039(2) 0.034(2) 0.049(2) 0.0006(17) 0.0148(17) 0.0014(17)
N3 0.042(2) 0.043(3) 0.050(2) 0.0068(18) 0.0173(18) 0.0016(18)
N4 0.046(2) 0.066(3) 0.068(3) -0.007(2) 0.020(2) 0.000(2)
N5 0.050(2) 0.031(2) 0.053(2) 0.0095(18) 0.0082(19) 0.0026(19)
N6 0.044(2) 0.039(2) 0.049(2) 0.0045(18) 0.0115(18) 0.0056(19)
N7 0.044(2) 0.036(2) 0.057(2) 0.0001(18) 0.0151(19) 0.0035(19)
N8 0.062(3) 0.064(3) 0.059(3) 0.005(2) 0.007(2) 0.007(2)
O1 0.070(2) 0.0278(19) 0.083(2) 0.0063(16) 0.0433(18) 0.0034(16)
O2 0.073(2) 0.040(2) 0.108(3) 0.0033(18) 0.047(2) -0.010(2)
O3 0.060(2) 0.038(2) 0.055(2) 0.0091(16) 0.0152(16) -0.0037(16)
O4 0.105(3) 0.067(3) 0.070(2) 0.047(2) 0.004(2) -0.004(2)
O5 0.083(3) 0.131(4) 0.118(3) 0.007(3) 0.028(3) 0.042(3)
C1 0.047(3) 0.033(3) 0.046(3) 0.002(2) 0.015(2) 0.000(2)
C2 0.038(2) 0.038(3) 0.037(2) -0.001(2) 0.0099(19) -0.002(2)
C3 0.048(3) 0.040(3) 0.054(3) 0.003(2) 0.017(2) -0.006(2)
C4 0.056(3) 0.051(3) 0.072(3) 0.018(3) 0.025(3) -0.005(3)
C5 0.053(3) 0.076(4) 0.060(3) 0.005(3) 0.028(3) -0.008(3)
C6 0.061(3) 0.059(4) 0.073(4) -0.010(3) 0.036(3) -0.008(3)
C7 0.062(3) 0.039(3) 0.057(3) 0.001(2) 0.025(3) -0.005(2)
C8 0.062(3) 0.036(3) 0.058(3) 0.006(2) 0.019(2) 0.013(2)
C9 0.040(3) 0.036(3) 0.040(2) -0.003(2) 0.009(2) 0.002(2)
C10 0.042(3) 0.036(3) 0.040(3) 0.000(2) 0.008(2) 0.004(2)
C11 0.046(3) 0.048(3) 0.047(3) -0.004(2) 0.011(2) 0.000(2)
C12 0.069(4) 0.059(4) 0.091(4) -0.020(3) 0.028(3) -0.006(3)
C13 0.048(3) 0.069(4) 0.075(4) 0.005(3) 0.027(3) -0.008(3)
C14 0.051(3) 0.048(3) 0.062(3) 0.008(2) 0.021(2) -0.002(2)
C15 0.043(3) 0.035(3) 0.057(3) -0.002(2) 0.016(2) 0.005(2)
C16 0.051(3) 0.031(3) 0.050(3) 0.000(2) 0.010(2) 0.007(2)
C17 0.066(3) 0.043(3) 0.067(3) 0.010(3) 0.017(3) 0.010(3)
C18 0.080(4) 0.055(4) 0.085(4) 0.028(3) 0.007(3) 0.018(3)
C19 0.091(4) 0.062(4) 0.075(4) 0.007(3) -0.012(3) 0.022(3)
C20 0.106(5) 0.052(4) 0.065(4) 0.007(3) -0.001(3) 0.011(3)
C21 0.074(4) 0.039(3) 0.063(3) 0.001(3) 0.009(3) 0.002(3)
C22 0.122(5) 0.052(4) 0.075(4) 0.032(3) -0.006(3) -0.015(3)
C23 0.050(3) 0.032(3) 0.051(3) -0.003(2) 0.016(2) 0.001(2)
C24 0.043(3) 0.041(3) 0.050(3) -0.003(2) 0.016(2) 0.005(2)
C25 0.064(3) 0.047(3) 0.053(3) -0.008(3) 0.013(3) 0.002(3)
C26 0.113(5) 0.091(5) 0.056(3) 0.023(4) -0.010(3) -0.020(3)
C27 0.042(3) 0.065(4) 0.071(4) 0.003(3) 0.012(3) 0.020(3)
C28 0.047(3) 0.046(3) 0.062(3) 0.009(2) 0.016(3) 0.005(2)

loop_
_atom_type_symbol
_atom_type_description
_atom_type_scat_dispersion_real
_atom_type_scat_dispersion_imag
_atom_type_scat_source
C C 0.0033 0.0016 'International Tables Vol C Tables 4.2.6.8 and 6.1.1.4'
H H 0.0000 0.0000 'International Tables Vol C Tables 4.2.6.8 and 6.1.1.4'
N N 0.0061 0.0033 'International Tables Vol C Tables 4.2.6.8 and 6.1.1.4'
O O 0.0106 0.0060 'International Tables Vol C Tables 4.2.6.8 and 6.1.1.4'
Zn Zn 0.2839 1.4301 'International Tables Vol C Tables 4.2.6.8 and 6.1.1.4'

loop_
_geom_angle_atom_site_label_1
_geom_angle_atom_site_label_2
_geom_angle_atom_site_label_3
_geom_angle
O1 Zn1 N2 76.41(12)
O1 Zn1 N6 119.26(13)
N2 Zn1 N6 160.85(13)
O1 Zn1 O3 94.73(12)
N2 Zn1 O3 115.77(12)
N6 Zn1 O3 75.91(13)
O1 Zn1 N7 92.09(13)
N2 Zn1 N7 97.47(13)
N6 Zn1 N7 72.39(14)
O3 Zn1 N7 146.75(13)
O1 Zn1 N3 148.55(13)
N2 Zn1 N3 72.21(13)
N6 Zn1 N3 91.23(13)
O3 Zn1 N3 100.51(12)
N7 Zn1 N3 90.03(12)
C1 N1 N2 109.9(3)
C9 N2 N1 118.4(3)
C9 N2 Zn1 123.6(3)
N1 N2 Zn1 115.3(2)
C14 N3 C10 118.2(4)
C14 N3 Zn1 127.5(3)
C10 N3 Zn1 114.0(3)
C13 N4 C11 118.2(4)
C15 N5 N6 109.9(4)
C23 N6 N5 119.7(4)
C23 N6 Zn1 123.9(3)
N5 N6 Zn1 115.9(3)
C28 N7 C24 119.5(4)
C28 N7 Zn1 125.5(3)
C24 N7 Zn1 114.9(3)
C27 N8 C25 118.7(4)
C1 O1 Zn1 112.3(3)
C3 O2 H2 109.5
C15 O3 Zn1 112.1(3)
C17 O4 H4 109.5
H5A O5 H5B 108.9
O1 C1 N1 125.7(4)
O1 C1 C2 118.5(4)
N1 C1 C2 115.8(4)
C7 C2 C3 117.5(4)
C7 C2 C1 119.6(4)
C3 C2 C1 122.9(4)
O2 C3 C2 122.6(4)
O2 C3 C4 117.0(4)
C2 C3 C4 120.3(4)
C5 C4 C3 119.4(5)
C5 C4 H4A 120.3
C3 C4 H4A 120.3
C4 C5 C6 121.7(4)
C4 C5 H5 119.1
C6 C5 H5 119.1
C5 C6 C7 118.6(5)
C5 C6 H6 120.7
C7 C6 H6 120.7
C6 C7 C2 122.5(5)
C6 C7 H7 118.8
C2 C7 H7 118.8
C9 C8 H8A 109.5
C9 C8 H8B 109.5
H8A C8 H8B 109.5
C9 C8 H8C 109.5
H8A C8 H8C 109.5
H8B C8 H8C 109.5
N2 C9 C10 113.6(4)
N2 C9 C8 122.5(4)
C10 C9 C8 123.8(4)
N3 C10 C11 120.2(4)
N3 C10 C9 113.9(4)
C11 C10 C9 125.9(4)
N4 C11 C10 120.1(4)
N4 C11 C12 114.2(4)
C10 C11 C12 125.6(4)
C11 C12 H12A 109.5
C11 C12 H12B 109.5
H12A C12 H12B 109.5
C11 C12 H12C 109.5
H12A C12 H12C 109.5
H12B C12 H12C 109.5
N4 C13 C14 121.6(5)
N4 C13 H13 119.2
C14 C13 H13 119.2
N3 C14 C13 121.4(5)
N3 C14 H14 119.3
C13 C14 H14 119.3
O3 C15 N5 125.5(4)
O3 C15 C16 119.9(4)
N5 C15 C16 114.6(4)
C21 C16 C17 117.6(4)
C21 C16 C15 119.2(4)
C17 C16 C15 123.2(4)
O4 C17 C18 118.1(5)
O4 C17 C16 122.1(4)
C18 C17 C16 119.8(5)
C19 C18 C17 120.8(5)
C19 C18 H18 119.6
C17 C18 H18 119.6
C18 C19 C20 120.6(5)
C18 C19 H19 119.7
C20 C19 H19 119.7
C19 C20 C21 119.4(5)
C19 C20 H20 120.3
C21 C20 H20 120.3
C20 C21 C16 121.8(5)
C20 C21 H21 119.1
C16 C21 H21 119.1
C23 C22 H22A 109.5
C23 C22 H22B 109.5
H22A C22 H22B 109.5
C23 C22 H22C 109.5
H22A C22 H22C 109.5
H22B C22 H22C 109.5
N6 C23 C22 122.0(4)
N6 C23 C24 113.4(4)
C22 C23 C24 124.6(4)
N7 C24 C25 119.4(4)
N7 C24 C23 114.2(4)
C25 C24 C23 126.4(4)
N8 C25 C24 120.0(5)
N8 C25 C26 113.7(4)
C24 C25 C26 126.3(5)
C25 C26 H26A 109.5
C25 C26 H26B 109.5
H26A C26 H26B 109.5
C25 C26 H26C 109.5
H26A C26 H26C 109.5
H26B C26 H26C 109.5
N8 C27 C28 122.0(5)
N8 C27 H27 119.0
C28 C27 H27 119.0
N7 C28 C27 120.3(5)
N7 C28 H28 119.9
C27 C28 H28 119.9

loop_
_geom_bond_atom_site_label_1
_geom_bond_atom_site_label_2
_geom_bond_distance
Zn1 O1 2.055(3)
Zn1 N2 2.073(3)
Zn1 N6 2.075(4)
Zn1 O3 2.079(3)
Zn1 N7 2.239(4)
Zn1 N3 2.283(3)
N1 C1 1.329(5)
N1 N2 1.381(4)
N2 C9 1.288(5)
N3 C14 1.324(5)
N3 C10 1.353(5)
N4 C13 1.329(6)
N4 C11 1.346(5)
N5 C15 1.341(5)
N5 N6 1.374(4)
N6 C23 1.283(5)
N7 C28 1.317(5)
N7 C24 1.350(5)
N8 C27 1.314(6)
N8 C25 1.341(6)
O1 C1 1.270(5)
O2 C3 1.351(5)
O2 H2 0.8200
O3 C15 1.264(5)
O4 C17 1.351(6)
O4 H4 0.8200
O5 H5A 0.8500
O5 H5B 0.8500
C1 C2 1.482(6)
C2 C7 1.384(6)
C2 C3 1.395(6)
C3 C4 1.398(6)
C4 C5 1.358(7)
C4 H4A 0.9300
C5 C6 1.370(7)
C5 H5 0.9300
C6 C7 1.372(6)
C6 H6 0.9300
C7 H7 0.9300
C8 C9 1.496(6)
C8 H8A 0.9600
C8 H8B 0.9600
C8 H8C 0.9600
C9 C10 1.483(6)
C10 C11 1.401(6)
C11 C12 1.503(6)
C12 H12A 0.9600
C12 H12B 0.9600
C12 H12C 0.9600
C13 C14 1.370(6)
C13 H13 0.9300
C14 H14 0.9300
C15 C16 1.486(6)
C16 C21 1.391(6)
C16 C17 1.398(6)
C17 C18 1.385(6)
C18 C19 1.360(7)
C18 H18 0.9300
C19 C20 1.363(8)
C19 H19 0.9300
C20 C21 1.376(6)
C20 H20 0.9300
C21 H21 0.9300
C22 C23 1.487(6)
C22 H22A 0.9600
C22 H22B 0.9600
C22 H22C 0.9600
C23 C24 1.487(6)
C24 C25 1.413(6)
C25 C26 1.492(7)
C26 H26A 0.9600
C26 H26B 0.9600
C26 H26C 0.9600
C27 C28 1.388(6)
C27 H27 0.9300
C28 H28 0.9300

loop_
_geom_torsion_atom_site_label_1
_geom_torsion_atom_site_label_2
_geom_torsion_atom_site_label_3
_geom_torsion_atom_site_label_4
_geom_torsion
C1 N1 N2 C9 169.0(4)
C1 N1 N2 Zn1 7.0(4)
O1 Zn1 N2 C9 -166.9(3)
N6 Zn1 N2 C9 -20.1(6)
O3 Zn1 N2 C9 104.4(3)
N7 Zn1 N2 C9 -76.6(3)
N3 Zn1 N2 C9 11.0(3)
O1 Zn1 N2 N1 -5.9(2)
N6 Zn1 N2 N1 140.9(4)
O3 Zn1 N2 N1 -94.6(3)
N7 Zn1 N2 N1 84.5(3)
N3 Zn1 N2 N1 172.1(3)
O1 Zn1 N3 C14 177.5(3)
N2 Zn1 N3 C14 173.7(4)
N6 Zn1 N3 C14 -16.1(4)
O3 Zn1 N3 C14 59.8(4)
N7 Zn1 N3 C14 -88.5(4)
O1 Zn1 N3 C10 3.7(4)
N2 Zn1 N3 C10 -0.1(3)
N6 Zn1 N3 C10 170.2(3)
O3 Zn1 N3 C10 -114.0(3)
N7 Zn1 N3 C10 97.8(3)
C15 N5 N6 C23 179.7(4)
C15 N5 N6 Zn1 7.7(4)
O1 Zn1 N6 C23 92.9(3)
N2 Zn1 N6 C23 -49.5(6)
O3 Zn1 N6 C23 -179.6(4)
N7 Zn1 N6 C23 10.6(3)
N3 Zn1 N6 C23 -79.1(3)
O1 Zn1 N6 N5 -95.5(3)
N2 Zn1 N6 N5 122.1(4)
O3 Zn1 N6 N5 -8.0(3)
N7 Zn1 N6 N5 -177.8(3)
N3 Zn1 N6 N5 92.6(3)
O1 Zn1 N7 C28 54.9(4)
N2 Zn1 N7 C28 -21.7(4)
N6 Zn1 N7 C28 175.0(4)
O3 Zn1 N7 C28 156.8(3)
N3 Zn1 N7 C28 -93.7(4)
O1 Zn1 N7 C24 -128.8(3)
N2 Zn1 N7 C24 154.6(3)
N6 Zn1 N7 C24 -8.7(3)
O3 Zn1 N7 C24 -26.9(4)
N3 Zn1 N7 C24 82.6(3)
N2 Zn1 O1 C1 3.6(3)
N6 Zn1 O1 C1 -164.5(3)
O3 Zn1 O1 C1 119.0(3)
N7 Zn1 O1 C1 -93.6(3)
N3 Zn1 O1 C1 -0.1(4)
O1 Zn1 O3 C15 125.7(3)
N2 Zn1 O3 C15 -157.1(3)
N6 Zn1 O3 C15 6.7(3)
N7 Zn1 O3 C15 24.6(4)
N3 Zn1 O3 C15 -81.9(3)
Zn1 O1 C1 N1 -0.9(5)
Zn1 O1 C1 C2 176.8(3)
N2 N1 C1 O1 -4.1(6)
N2 N1 C1 C2 178.2(3)
O1 C1 C2 C7 -2.9(6)
N1 C1 C2 C7 175.0(4)
O1 C1 C2 C3 177.4(4)
N1 C1 C2 C3 -4.7(6)
C7 C2 C3 O2 -178.0(4)
C1 C2 C3 O2 1.7(7)
C7 C2 C3 C4 0.9(6)
C1 C2 C3 C4 -179.4(4)
O2 C3 C4 C5 177.7(4)
C2 C3 C4 C5 -1.3(7)
C3 C4 C5 C6 0.5(7)
C4 C5 C6 C7 0.6(8)
C5 C6 C7 C2 -0.9(7)
C3 C2 C7 C6 0.2(6)
C1 C2 C7 C6 -179.5(4)
N1 N2 C9 C10 -179.5(3)
Zn1 N2 C9 C10 -19.0(5)
N1 N2 C9 C8 -3.9(6)
Zn1 N2 C9 C8 156.6(3)
C14 N3 C10 C11 -2.9(6)
Zn1 N3 C10 C11 171.5(3)
C14 N3 C10 C9 177.0(3)
Zn1 N3 C10 C9 -8.6(4)
N2 C9 C10 N3 17.1(5)
C8 C9 C10 N3 -158.5(4)
N2 C9 C10 C11 -162.9(4)
C8 C9 C10 C11 21.5(6)
C13 N4 C11 C10 -2.5(6)
C13 N4 C11 C12 173.2(4)
N3 C10 C11 N4 5.2(6)
C9 C10 C11 N4 -174.7(4)
N3 C10 C11 C12 -169.9(4)
C9 C10 C11 C12 10.1(7)
C11 N4 C13 C14 -2.4(7)
C10 N3 C14 C13 -1.9(6)
Zn1 N3 C14 C13 -175.4(3)
N4 C13 C14 N3 4.7(7)
Zn1 O3 C15 N5 -5.1(5)
Zn1 O3 C15 C16 173.2(3)
N6 N5 C15 O3 -1.6(6)
N6 N5 C15 C16 -180.0(3)
O3 C15 C16 C21 5.8(6)
N5 C15 C16 C21 -175.7(4)
O3 C15 C16 C17 -174.3(4)
N5 C15 C16 C17 4.1(6)
C21 C16 C17 O4 178.7(4)
C15 C16 C17 O4 -1.1(7)
C21 C16 C17 C18 -0.9(7)
C15 C16 C17 C18 179.3(5)
O4 C17 C18 C19 -178.9(5)
C16 C17 C18 C19 0.7(8)
C17 C18 C19 C20 -1.0(9)
C18 C19 C20 C21 1.4(9)
C19 C20 C21 C16 -1.6(8)
C17 C16 C21 C20 1.3(7)
C15 C16 C21 C20 -178.9(5)
N5 N6 C23 C22 -0.6(6)
Zn1 N6 C23 C22 170.7(4)
N5 N6 C23 C24 178.5(3)
Zn1 N6 C23 C24 -10.2(5)
C28 N7 C24 C25 4.0(6)
Zn1 N7 C24 C25 -172.5(3)
C28 N7 C24 C23 -176.6(4)
Zn1 N7 C24 C23 6.8(4)
N6 C23 C24 N7 1.2(5)
C22 C23 C24 N7 -179.7(4)
N6 C23 C24 C25 -179.4(4)
C22 C23 C24 C25 -0.4(7)
C27 N8 C25 C24 0.8(7)
C27 N8 C25 C26 -177.9(5)
N7 C24 C25 N8 -3.9(7)
C23 C24 C25 N8 176.8(4)
N7 C24 C25 C26 174.6(5)
C23 C24 C25 C26 -4.7(8)
C25 N8 C27 C28 2.3(7)
C24 N7 C28 C27 -1.1(6)
Zn1 N7 C28 C27 175.1(3)
N8 C27 C28 N7 -2.2(7)
